data_4037613
loop_
_publ_author_name
'Kimber, M. C.'
'Try, A. C.'
'Painter, L.'
'Harding, M. M.'
'Turner, P.'

_publ_section_title
;
 Synthesis of functionalized chiral carbocyclic cleft molecules
 complementary to Tr\"oger's base derivatives.
;
_journal_issue 10
_journal_name_full 'The Journal of organic chemistry'
_journal_page_first 3042
_journal_page_last 3046
_journal_paper_doi 10.1021/jo991741p
_journal_volume 65
_journal_year 2000
_chemical_formula_sum 'C31 H24 O4'
_chemical_formula_weight 460.50
_space_group_IT_number 60
_space_group_name_Hall '-P 2n 2ab'
_space_group_name_H-M_alt 'P b c n'
_symmetry_cell_setting orthorhombic
_symmetry_Int_Tables_number 60
_symmetry_space_group_name_H-M 'P b c n'
_atom_sites_solution_hydrogens geom
_atom_sites_solution_primary direct
_atom_sites_solution_secondary difmap
_audit_creation_method SHELXL-97
_cell_angle_alpha 90.00
_cell_angle_beta 90.00
_cell_angle_gamma 90.00
_cell_formula_units_Z 4
_cell_length_a 8.2666(7)
_cell_length_b 8.8080(10)
_cell_length_c 32.6910(10)
_cell_measurement_reflns_used 25
_cell_measurement_temperature 294(2)
_cell_measurement_theta_max 59.9
_cell_measurement_theta_min 52.7
_cell_volume 2380.3(3)
_computing_cell_refinement 'MSC/AFC Diffractometer Control'
_computing_data_collection 'MSC/AFC Diffractometer Control'
_computing_data_reduction 'teXsan for Windows (MSC, 1997)'
_computing_molecular_graphics 'teXsan for Windows (MSC, 1997)'
_computing_publication_material 'SHELXL-97 (Sheldrick, 1997)'
_computing_structure_refinement 'SHELXL-97 (Sheldrick, 1997)'
_computing_structure_solution
;
SIR97 (Altomare, et. al. 1997)
;
_diffrn_ambient_temperature 294(2)
_diffrn_measured_fraction_theta_full 0.981
_diffrn_measured_fraction_theta_max 0.981
_diffrn_measurement_device_type 'Rigaku AFC7R'
_diffrn_measurement_method \w-2\q
_diffrn_radiation_monochromator graphite
_diffrn_radiation_source 'Rotating Anode'
_diffrn_radiation_type CuK\a
_diffrn_radiation_wavelength 1.54178
_diffrn_reflns_av_R_equivalents 0.0000
_diffrn_reflns_av_sigmaI/netI 0.0151
_diffrn_reflns_limit_h_max 9
_diffrn_reflns_limit_h_min 0
_diffrn_reflns_limit_k_max 10
_diffrn_reflns_limit_k_min 0
_diffrn_reflns_limit_l_max 38
_diffrn_reflns_limit_l_min 0
_diffrn_reflns_number 2115
_diffrn_reflns_theta_full 67.53
_diffrn_reflns_theta_max 67.53
_diffrn_reflns_theta_min 2.70
_diffrn_standards_decay_% 0.07
_diffrn_standards_interval_count 150
_diffrn_standards_number 3
_exptl_absorpt_coefficient_mu 0.675
_exptl_absorpt_correction_T_max 0.999
_exptl_absorpt_correction_T_min 0.957
_exptl_absorpt_correction_type psi-scan
_exptl_absorpt_process_details
;
\y scans (North,Phillips & Matthews, 1968)
;
_exptl_crystal_colour colourless
_exptl_crystal_density_diffrn 1.285
_exptl_crystal_density_method 'not measured'
_exptl_crystal_description prism
_exptl_crystal_F_000 968
_exptl_crystal_size_max 0.425
_exptl_crystal_size_mid 0.275
_exptl_crystal_size_min 0.250
_refine_diff_density_max 0.172
_refine_diff_density_min -0.121
_refine_diff_density_rms 0.030
_refine_ls_extinction_coef 0.0021(2)
_refine_ls_extinction_expression Fc^*^=kFc[1+0.001xFc^2^\l^3^/sin(2\q)]^-1/4^
_refine_ls_extinction_method SHELXL
_refine_ls_goodness_of_fit_ref 1.026
_refine_ls_hydrogen_treatment mixed
_refine_ls_matrix_type full
_refine_ls_number_parameters 161
_refine_ls_number_reflns 2115
_refine_ls_number_restraints 0
_refine_ls_restrained_S_all 1.026
_refine_ls_R_factor_all 0.0414
_refine_ls_R_factor_gt 0.0332
_refine_ls_shift/su_max 0.002
_refine_ls_shift/su_mean 0.000
_refine_ls_structure_factor_coef Fsqd
_refine_ls_weighting_details 'calc w=1/[\s^2^(Fo^2^)+(0.0482P)^2^+0.4699P] where P=(Fo^2^+2Fc^2^)/3'
_refine_ls_weighting_scheme calc
_refine_ls_wR_factor_gt 0.0934
_refine_ls_wR_factor_ref 0.0987
_reflns_number_gt 1784
_reflns_number_total 2115
_reflns_threshold_expression >2sigma(I)
_cod_data_source_file jo991741p.cif
_cod_data_source_block mmh19
_cod_original_sg_symbol_H-M 'P b c n    '
_cod_database_code 4037613

loop_
_symmetry_equiv_pos_as_xyz
'x, y, z'
'-x+1/2, -y+1/2, z+1/2'
'x+1/2, -y+1/2, -z'
'-x, y, -z+1/2'
'-x, -y, -z'
'x-1/2, y-1/2, -z-1/2'
'-x-1/2, y-1/2, z'
'x, -y, z-1/2'

loop_
_atom_site_label
_atom_site_type_symbol
_atom_site_fract_x
_atom_site_fract_y
_atom_site_fract_z
_atom_site_U_iso_or_equiv
_atom_site_adp_type
_atom_site_occupancy
_atom_site_symmetry_multiplicity
_atom_site_calc_flag
_atom_site_refinement_flags
O1 O 0.18580(11) 0.17378(13) 0.20634(3) 0.0574(3) Uani 1 1 d .
O2 O 0.48230(13) 0.80503(13) 0.01869(3) 0.0677(3) Uani 1 1 d .
C1 C 0.62336(15) 0.15916(14) 0.20768(4) 0.0425(3) Uani 1 1 d .
C2 C 0.75390(16) 0.21314(15) 0.18536(4) 0.0461(3) Uani 1 1 d .
H2 H 0.8578 0.1808 0.1919 0.055 Uiso 1 1 calc R
C3 C 0.73210(17) 0.31415(15) 0.15355(4) 0.0485(3) Uani 1 1 d .
H3 H 0.8217 0.3485 0.1391 0.058 Uiso 1 1 calc R
C4 C 0.57784(16) 0.36597(16) 0.14261(4) 0.0461(3) Uani 1 1 d .
C5 C 0.44695(16) 0.30912(15) 0.16439(4) 0.0466(3) Uani 1 1 d .
H5 H 0.3430 0.3397 0.1573 0.056 Uiso 1 1 calc R
C6 C 0.46719(15) 0.20739(14) 0.19663(4) 0.0431(3) Uani 1 1 d .
C7 C 0.32212(15) 0.14782(15) 0.21843(4) 0.0440(3) Uani 1 1 d .
C8 C 0.35216(15) 0.05332(14) 0.25642(4) 0.0466(3) Uani 1 1 d .
H8 H 0.2574 -0.0107 0.2616 0.056 Uiso 1 1 calc R
C9 C 0.5000 -0.0479(2) 0.2500 0.0550(5) Uani 1 2 d S
H9A H 0.5161 -0.1124 0.2737 0.066 Uiso 0.50 1 calc PR
H9B H 0.4839 -0.1124 0.2263 0.066 Uiso 0.50 1 calc PR
C10 C 0.55516(16) 0.47857(15) 0.10921(4) 0.0467(3) Uani 1 1 d .
C11 C 0.65694(17) 0.48439(16) 0.07553(4) 0.0532(4) Uani 1 1 d .
H11 H 0.7414 0.4150 0.0736 0.064 Uiso 1 1 calc R
C12 C 0.63690(18) 0.58994(16) 0.04466(4) 0.0540(4) Uani 1 1 d .
H12 H 0.7064 0.5902 0.0223 0.065 Uiso 1 1 calc R
C13 C 0.51305(16) 0.69511(16) 0.04717(4) 0.0509(3) Uani 1 1 d .
C14 C 0.41185(18) 0.69300(18) 0.08097(5) 0.0580(4) Uani 1 1 d .
H14 H 0.3296 0.7645 0.0832 0.070 Uiso 1 1 calc R
C15 C 0.43172(17) 0.58653(18) 0.11118(4) 0.0544(4) Uani 1 1 d .
H15 H 0.3616 0.5863 0.1334 0.065 Uiso 1 1 calc R
C16 C 0.5810(2) 0.8080(2) -0.01698(5) 0.0677(5) Uani 1 1 d .
H16A H 0.6911 0.8278 -0.0093 0.102 Uiso 1 1 calc R
H16B H 0.5437 0.8864 -0.0351 0.102 Uiso 1 1 calc R
H16C H 0.5747 0.7116 -0.0306 0.102 Uiso 1 1 calc R

loop_
_atom_site_aniso_label
_atom_site_aniso_U_11
_atom_site_aniso_U_22
_atom_site_aniso_U_33
_atom_site_aniso_U_23
_atom_site_aniso_U_13
_atom_site_aniso_U_12
O1 0.0418(5) 0.0786(7) 0.0519(6) -0.0030(5) -0.0054(4) 0.0026(5)
O2 0.0620(6) 0.0781(7) 0.0630(7) 0.0227(6) 0.0076(5) 0.0108(5)
C1 0.0450(7) 0.0391(6) 0.0434(7) -0.0103(5) -0.0044(6) 0.0031(5)
C2 0.0406(6) 0.0484(7) 0.0495(7) -0.0078(6) -0.0031(6) 0.0043(6)
C3 0.0451(7) 0.0526(7) 0.0480(7) -0.0050(6) 0.0032(6) -0.0005(6)
C4 0.0496(7) 0.0487(7) 0.0400(7) -0.0064(6) -0.0026(5) 0.0018(6)
C5 0.0437(7) 0.0537(8) 0.0423(7) -0.0048(6) -0.0063(6) 0.0037(6)
C6 0.0433(7) 0.0448(7) 0.0412(7) -0.0070(5) -0.0038(5) 0.0009(5)
C7 0.0424(7) 0.0448(7) 0.0448(7) -0.0112(6) -0.0052(5) 0.0006(5)
C8 0.0437(7) 0.0394(6) 0.0568(8) 0.0009(6) -0.0027(6) -0.0070(5)
C9 0.0558(11) 0.0375(9) 0.0716(13) 0.000 -0.0042(10) 0.000
C10 0.0479(7) 0.0518(7) 0.0404(7) -0.0055(6) -0.0027(5) 0.0000(6)
C11 0.0533(8) 0.0530(8) 0.0533(8) -0.0025(6) 0.0044(6) 0.0075(6)
C12 0.0544(8) 0.0576(8) 0.0500(8) 0.0003(7) 0.0097(6) -0.0009(7)
C13 0.0477(7) 0.0572(8) 0.0478(8) 0.0036(6) -0.0036(6) -0.0014(6)
C14 0.0524(8) 0.0704(10) 0.0512(8) 0.0030(7) 0.0015(6) 0.0148(7)
C15 0.0508(8) 0.0712(9) 0.0411(7) 0.0005(7) 0.0030(6) 0.0094(7)
C16 0.0700(10) 0.0756(11) 0.0576(9) 0.0167(8) 0.0056(8) -0.0032(8)

loop_
_atom_type_symbol
_atom_type_description
_atom_type_scat_dispersion_real
_atom_type_scat_dispersion_imag
_atom_type_scat_source
C C 0.0181 0.0091 'International Tables Vol C Tables 4.2.6.8 and 6.1.1.4'
H H 0.0000 0.0000 'International Tables Vol C Tables 4.2.6.8 and 6.1.1.4'
O O 0.0492 0.0322 'International Tables Vol C Tables 4.2.6.8 and 6.1.1.4'

loop_
_geom_angle_atom_site_label_1
_geom_angle_atom_site_label_2
_geom_angle_atom_site_label_3
_geom_angle
_geom_angle_site_symmetry_1
_geom_angle_site_symmetry_3
C13 O2 C16 117.67(12) . .
C2 C1 C6 118.40(12) . .
C2 C1 C8 121.04(11) . 4_655
C6 C1 C8 120.55(12) . 4_655
C3 C2 C1 121.05(12) . .
C2 C3 C4 121.41(13) . .
C5 C4 C3 117.45(12) . .
C5 C4 C10 121.25(12) . .
C3 C4 C10 121.30(12) . .
C4 C5 C6 121.74(12) . .
C5 C6 C1 119.91(12) . .
C5 C6 C7 119.43(11) . .
C1 C6 C7 120.64(12) . .
O1 C7 C6 121.62(13) . .
O1 C7 C8 121.43(12) . .
C6 C7 C8 116.95(10) . .
C1 C8 C7 108.62(10) 4_655 .
C1 C8 C9 111.06(10) 4_655 .
C7 C8 C9 109.83(10) . .
C8 C9 C8 108.56(15) 4_655 .
C11 C10 C15 117.06(13) . .
C11 C10 C4 122.09(12) . .
C15 C10 C4 120.83(12) . .
C12 C11 C10 122.14(13) . .
C11 C12 C13 119.73(13) . .
O2 C13 C12 124.86(13) . .
O2 C13 C14 116.12(13) . .
C12 C13 C14 119.02(13) . .
C15 C14 C13 120.72(14) . .
C14 C15 C10 121.32(13) . .

loop_
_geom_bond_atom_site_label_1
_geom_bond_atom_site_label_2
_geom_bond_distance
_geom_bond_site_symmetry_2
O1 C7 1.2158(15) .
O2 C13 1.3670(17) .
O2 C16 1.4233(19) .
C1 C2 1.3868(19) .
C1 C6 1.4063(18) .
C1 C8 1.5124(18) 4_655
C2 C3 1.3803(19) .
C3 C4 1.4008(19) .
C4 C5 1.3887(19) .
C4 C10 1.4870(19) .
C5 C6 1.3936(19) .
C6 C7 1.4902(18) .
C7 C8 1.5156(19) .
C8 C1 1.5124(18) 4_655
C8 C9 1.5274(17) .
C9 C8 1.5274(17) 4_655
C10 C11 1.3867(19) .
C10 C15 1.3963(19) .
C11 C12 1.382(2) .
C12 C13 1.3831(19) .
C13 C14 1.386(2) .
C14 C15 1.372(2) .

loop_
_geom_torsion_atom_site_label_1
_geom_torsion_atom_site_label_2
_geom_torsion_atom_site_label_3
_geom_torsion_atom_site_label_4
_geom_torsion
_geom_torsion_site_symmetry_1
_geom_torsion_site_symmetry_4
C6 C1 C2 C3 1.28(18) . .
C8 C1 C2 C3 -177.57(12) 4_655 .
C1 C2 C3 C4 0.0(2) . .
C2 C3 C4 C5 -1.46(19) . .
C2 C3 C4 C10 178.02(12) . .
C3 C4 C5 C6 1.62(19) . .
C10 C4 C5 C6 -177.85(12) . .
C4 C5 C6 C1 -0.36(19) . .
C4 C5 C6 C7 -178.86(12) . .
C2 C1 C6 C5 -1.11(18) . .
C8 C1 C6 C5 177.75(11) 4_655 .
C2 C1 C6 C7 177.37(11) . .
C8 C1 C6 C7 -3.77(18) 4_655 .
C5 C6 C7 O1 7.34(19) . .
C1 C6 C7 O1 -171.15(12) . .
C5 C6 C7 C8 -172.63(11) . .
C1 C6 C7 C8 8.88(17) . .
O1 C7 C8 C1 -96.67(14) . 4_655
C6 C7 C8 C1 83.31(13) . 4_655
O1 C7 C8 C9 141.69(13) . .
C6 C7 C8 C9 -38.34(15) . .
C1 C8 C9 C8 -57.55(8) 4_655 4_655
C7 C8 C9 C8 62.63(8) . 4_655
C5 C4 C10 C11 -148.50(14) . .
C3 C4 C10 C11 32.0(2) . .
C5 C4 C10 C15 33.34(19) . .
C3 C4 C10 C15 -146.12(14) . .
C15 C10 C11 C12 -1.1(2) . .
C4 C10 C11 C12 -179.36(13) . .
C10 C11 C12 C13 0.7(2) . .
C16 O2 C13 C12 2.6(2) . .
C16 O2 C13 C14 -178.29(14) . .
C11 C12 C13 O2 179.60(14) . .
C11 C12 C13 C14 0.5(2) . .
O2 C13 C14 C15 179.53(14) . .
C12 C13 C14 C15 -1.3(2) . .
C13 C14 C15 C10 0.9(2) . .
C11 C10 C15 C14 0.3(2) . .
C4 C10 C15 C14 178.58(13) . .
